data_7105797
loop_
_publ_author_name
'Mason Stewart'
'Curtis Moore'
'Treffly Ditri'
'Liezel Labios'
'Arnold Rheingold'
'Joshua Figueroa'

_publ_section_title
;
 Electrophilic functionalization of well-behaved manganese monoanions
 supported by m-terphenyl isocyanides
;
_journal_name_full Chem.Commun.
_journal_page_first 406
_journal_paper_doi 10.1039/c0cc02742a
_journal_volume 47
_journal_year 2011
_chemical_formula_sum 'C66 H77 Cl2 Mn N2 O3 Si'
_chemical_formula_weight 1100.23
_chemical_name_common (Cl2(CH3)Si)Mn(CO)3(CNArDipp2)2
_chemical_name_systematic
;
?
;
_space_group_IT_number 2
_symmetry_cell_setting triclinic
_symmetry_space_group_name_Hall '-P 1'
_symmetry_space_group_name_H-M 'P -1'
_atom_sites_solution_hydrogens geom
_atom_sites_solution_primary direct
_atom_sites_solution_secondary difmap
_audit_creation_method SHELXL-97
_cell_angle_alpha 78.096(4)
_cell_angle_beta 78.251(4)
_cell_angle_gamma 84.842(4)
_cell_formula_units_Z 4
_cell_length_a 10.625(3)
_cell_length_b 23.786(7)
_cell_length_c 25.576(8)
_cell_measurement_reflns_used 3651
_cell_measurement_temperature 100(2)
_cell_measurement_theta_max 22.59
_cell_measurement_theta_min 2.17
_cell_volume 6184(3)
_computing_cell_refinement 'Bruker SAINT'
_computing_data_collection 'Bruker APEX2'
_computing_data_reduction 'Bruker SAINT'
_computing_molecular_graphics 'Bruker SHELXTL'
_computing_publication_material 'Bruker SHELXTL'
_computing_structure_refinement 'SHELXL-97 (Sheldrick, 2008)'
_computing_structure_solution 'SHELXS-97 (Sheldrick, 2008)'
_diffrn_ambient_temperature 100(2)
_diffrn_measured_fraction_theta_full 0.989
_diffrn_measured_fraction_theta_max 0.975
_diffrn_measurement_device_type 'Bruker APEX CCD'
_diffrn_measurement_method '\f and \w scans'
_diffrn_radiation_monochromator graphite
_diffrn_radiation_source 'fine-focus sealed tube'
_diffrn_radiation_type MoK\a
_diffrn_radiation_wavelength 0.71073
_diffrn_reflns_av_R_equivalents 0.0000
_diffrn_reflns_av_sigmaI/netI 0.1606
_diffrn_reflns_limit_h_max 12
_diffrn_reflns_limit_h_min -12
_diffrn_reflns_limit_k_max 28
_diffrn_reflns_limit_k_min -27
_diffrn_reflns_limit_l_max 30
_diffrn_reflns_limit_l_min 0
_diffrn_reflns_number 22216
_diffrn_reflns_theta_full 25.00
_diffrn_reflns_theta_max 25.41
_diffrn_reflns_theta_min 1.96
_exptl_absorpt_coefficient_mu 0.364
_exptl_absorpt_correction_T_max 0.9715
_exptl_absorpt_correction_T_min 0.9374
_exptl_absorpt_correction_type multi-scan
_exptl_absorpt_process_details TWINABS
_exptl_crystal_colour Yellow
_exptl_crystal_density_diffrn 1.182
_exptl_crystal_density_meas ?
_exptl_crystal_density_method .
_exptl_crystal_description Block
_exptl_crystal_F_000 2336
_exptl_crystal_size_max 0.18
_exptl_crystal_size_mid 0.13
_exptl_crystal_size_min 0.08
_refine_diff_density_max 1.074
_refine_diff_density_min -0.752
_refine_diff_density_rms 0.094
_refine_ls_extinction_coef 0.00008(13)
_refine_ls_extinction_expression Fc^*^=kFc[1+0.001xFc^2^\l^3^/sin(2\q)]^-1/4^
_refine_ls_extinction_method SHELXL
_refine_ls_goodness_of_fit_ref 1.013
_refine_ls_hydrogen_treatment constr
_refine_ls_matrix_type full
_refine_ls_number_parameters 1386
_refine_ls_number_reflns 22216
_refine_ls_number_restraints 0
_refine_ls_restrained_S_all 1.013
_refine_ls_R_factor_all 0.1622
_refine_ls_R_factor_gt 0.0818
_refine_ls_shift/su_max 0.001
_refine_ls_shift/su_mean 0.000
_refine_ls_structure_factor_coef Fsqd
_refine_ls_weighting_details 'calc w=1/[\s^2^(Fo^2^)+(0.0758P)^2^+0.0000P] where P=(Fo^2^+2Fc^2^)/3'
_refine_ls_weighting_scheme calc
_refine_ls_wR_factor_gt 0.1627
_refine_ls_wR_factor_ref 0.1942
_reflns_number_gt 11854
_reflns_number_total 22216
_reflns_threshold_expression >2sigma(I)
_cod_data_source_file C0CC02742A.TXT
_cod_data_source_block JFig370
_cod_depositor_comments
;
The following automatic conversions were performed:
'_symmetry_cell_setting' value 'Triclinic' changed to 'triclinic'
according to '/home/saulius/struct/CIF-dictionaries/cif_core.dic'
dictionary named 'cif_core.dic' version 2.4.1 from 2010-06-29.

Automatic conversion script
Id: cif_fix_enum 1527 2010-12-29 10:47:43Z saulius 
;
_cod_original_cell_volume 6185(3)
_cod_original_sg_symbol_H-M P-1
_cod_database_code 7105797

loop_
_symmetry_equiv_pos_as_xyz
'x, y, z'
'-x, -y, -z'

loop_
_atom_site_label
_atom_site_type_symbol
_atom_site_fract_x
_atom_site_fract_y
_atom_site_fract_z
_atom_site_U_iso_or_equiv
_atom_site_adp_type
_atom_site_occupancy
_atom_site_symmetry_multiplicity
_atom_site_calc_flag
_atom_site_refinement_flags
_atom_site_disorder_assembly
_atom_site_disorder_group
Mn1 Mn 0.80114(7) 0.29269(3) 0.75589(3) 0.0230(2) Uani 1 1 d . . .
Cl1 Cl 1.13997(12) 0.28909(6) 0.76975(6) 0.0368(4) Uani 1 1 d . . .
Cl2 Cl 1.03576(13) 0.16487(6) 0.77202(6) 0.0406(4) Uani 1 1 d . . .
Si1 Si 1.01094(13) 0.25220(6) 0.73654(6) 0.0254(4) Uani 1 1 d . . .
O1 O 0.7941(3) 0.29576(16) 0.63942(16) 0.0362(10) Uani 1 1 d . . .
O2 O 0.5344(4) 0.34467(17) 0.77811(18) 0.0500(12) Uani 1 1 d . . .
O3 O 0.8463(4) 0.27560(17) 0.86991(16) 0.0450(11) Uani 1 1 d . . .
N1 N 0.9206(4) 0.41024(18) 0.72991(16) 0.0196(9) Uani 1 1 d . . .
N2 N 0.7193(4) 0.16956(18) 0.77570(15) 0.0195(9) Uani 1 1 d . . .
C1 C 0.8762(4) 0.3653(2) 0.73950(19) 0.0211(12) Uani 1 1 d . . .
C2 C 0.7484(5) 0.2171(2) 0.7694(2) 0.0229(12) Uani 1 1 d . . .
C3 C 0.7974(5) 0.2956(2) 0.6835(2) 0.0245(12) Uani 1 1 d . . .
C4 C 0.6378(5) 0.3239(2) 0.7700(2) 0.0292(13) Uani 1 1 d . . .
C5 C 0.8278(5) 0.2827(2) 0.8267(3) 0.0341(14) Uani 1 1 d . . .
C6 C 0.9622(4) 0.4667(2) 0.7133(2) 0.0190(11) Uani 1 1 d . . .
C7 C 1.0032(4) 0.4883(2) 0.65793(19) 0.0172(11) Uani 1 1 d . . .
C8 C 1.0378(4) 0.5456(2) 0.6414(2) 0.0207(11) Uani 1 1 d . . .
H8 H 1.0625 0.5614 0.6038 0.025 Uiso 1 1 calc R . .
C9 C 1.0359(4) 0.5793(2) 0.6798(2) 0.0227(12) Uani 1 1 d . . .
H9 H 1.0609 0.6179 0.6686 0.027 Uiso 1 1 calc R . .
C10 C 0.9977(4) 0.5566(2) 0.7345(2) 0.0210(12) Uani 1 1 d . . .
H10 H 0.9966 0.5802 0.7603 0.025 Uiso 1 1 calc R . .
C11 C 0.9607(4) 0.5000(2) 0.75279(19) 0.0181(11) Uani 1 1 d . . .
C12 C 1.0091(4) 0.4507(2) 0.61684(19) 0.0214(12) Uani 1 1 d . . .
C13 C 0.8987(4) 0.4444(2) 0.59733(19) 0.0220(12) Uani 1 1 d . . .
C14 C 0.9097(5) 0.4083(2) 0.5598(2) 0.0290(13) Uani 1 1 d . . .
H14 H 0.8354 0.4024 0.5467 0.035 Uiso 1 1 calc R . .
C15 C 1.0253(5) 0.3811(2) 0.5412(2) 0.0281(13) Uani 1 1 d . . .
H15 H 1.0301 0.3568 0.5156 0.034 Uiso 1 1 calc R . .
C16 C 1.1339(5) 0.3892(2) 0.5600(2) 0.0285(13) Uani 1 1 d . . .
H16 H 1.2133 0.3705 0.5469 0.034 Uiso 1 1 calc R . .
C17 C 1.1292(4) 0.4244(2) 0.59784(19) 0.0201(11) Uani 1 1 d . . .
C18 C 0.7725(4) 0.4767(2) 0.6138(2) 0.0261(13) Uani 1 1 d . . .
H18 H 0.7863 0.5018 0.6389 0.031 Uiso 1 1 calc R . .
C19 C 0.7315(6) 0.5158(2) 0.5642(2) 0.0414(15) Uani 1 1 d . . .
H19A H 0.7096 0.4921 0.5404 0.062 Uiso 1 1 calc R . .
H19C H 0.8023 0.5400 0.5442 0.062 Uiso 1 1 calc R . .
H19B H 0.6562 0.5402 0.5760 0.062 Uiso 1 1 calc R . .
C20 C 0.6656(5) 0.4372(2) 0.6439(2) 0.0391(15) Uani 1 1 d . . .
H20B H 0.5864 0.4603 0.6537 0.059 Uiso 1 1 calc R . .
H20C H 0.6904 0.4142 0.6770 0.059 Uiso 1 1 calc R . .
H20A H 0.6511 0.4116 0.6204 0.059 Uiso 1 1 calc R . .
C21 C 1.2519(4) 0.4337(2) 0.6165(2) 0.0273(13) Uani 1 1 d . . .
H21 H 1.2280 0.4580 0.6449 0.033 Uiso 1 1 calc R . .
C22 C 1.3449(5) 0.4664(2) 0.5692(2) 0.0291(13) Uani 1 1 d . . .
H22A H 1.3731 0.4427 0.5415 0.044 Uiso 1 1 calc R . .
H22C H 1.4198 0.4755 0.5823 0.044 Uiso 1 1 calc R . .
H22B H 1.3018 0.5022 0.5534 0.044 Uiso 1 1 calc R . .
C23 C 1.3156(5) 0.3776(2) 0.6418(2) 0.0381(15) Uani 1 1 d . . .
H23B H 1.2564 0.3586 0.6739 0.057 Uiso 1 1 calc R . .
H23C H 1.3945 0.3857 0.6526 0.057 Uiso 1 1 calc R . .
H23A H 1.3371 0.3522 0.6152 0.057 Uiso 1 1 calc R . .
C24 C 0.9197(4) 0.4783(2) 0.8125(2) 0.0213(12) Uani 1 1 d . . .
C25 C 0.7948(5) 0.4921(2) 0.8378(2) 0.0278(13) Uani 1 1 d . . .
C26 C 0.7616(6) 0.4769(2) 0.8944(2) 0.0371(15) Uani 1 1 d . . .
H26 H 0.6766 0.4853 0.9122 0.045 Uiso 1 1 calc R . .
C27 C 0.8509(6) 0.4497(2) 0.9245(2) 0.0396(15) Uani 1 1 d . . .
H27 H 0.8283 0.4409 0.9631 0.048 Uiso 1 1 calc R . .
C28 C 0.9722(5) 0.4354(2) 0.8990(2) 0.0321(14) Uani 1 1 d . . .
H28 H 1.0321 0.4160 0.9204 0.038 Uiso 1 1 calc R . .
C29 C 1.0104(5) 0.4481(2) 0.8427(2) 0.0254(12) Uani 1 1 d . . .
C30 C 0.6939(5) 0.5211(2) 0.8052(2) 0.0321(14) Uani 1 1 d . . .
H30 H 0.7387 0.5326 0.7665 0.039 Uiso 1 1 calc R . .
C31 C 0.6308(6) 0.5751(3) 0.8236(3) 0.0577(19) Uani 1 1 d . . .
H31A H 0.5631 0.5904 0.8029 0.087 Uiso 1 1 calc R . .
H31C H 0.6954 0.6039 0.8174 0.087 Uiso 1 1 calc R . .
H31B H 0.5930 0.5660 0.8625 0.087 Uiso 1 1 calc R . .
C32 C 0.5923(7) 0.4784(3) 0.8063(4) 0.082(3) Uani 1 1 d . . .
H32A H 0.6330 0.4475 0.7876 0.122 Uiso 1 1 calc R . .
H32B H 0.5241 0.4986 0.7879 0.122 Uiso 1 1 calc R . .
H32C H 0.5553 0.4620 0.8442 0.122 Uiso 1 1 calc R . .
C33 C 1.1457(5) 0.4314(2) 0.8150(2) 0.0301(13) Uani 1 1 d . . .
H33 H 1.1384 0.4204 0.7801 0.036 Uiso 1 1 calc R . .
C34 C 1.2348(5) 0.4806(3) 0.8009(2) 0.0398(15) Uani 1 1 d . . .
H34A H 1.1953 0.5142 0.7797 0.060 Uiso 1 1 calc R . .
H34B H 1.3169 0.4693 0.7794 0.060 Uiso 1 1 calc R . .
H34C H 1.2499 0.4903 0.8344 0.060 Uiso 1 1 calc R . .
C35 C 1.2044(6) 0.3791(3) 0.8494(2) 0.0459(17) Uani 1 1 d . . .
H35C H 1.2243 0.3900 0.8816 0.069 Uiso 1 1 calc R . .
H35B H 1.2836 0.3652 0.8277 0.069 Uiso 1 1 calc R . .
H35A H 1.1429 0.3485 0.8608 0.069 Uiso 1 1 calc R . .
C36 C 0.6849(4) 0.1129(2) 0.7842(2) 0.0208(12) Uani 1 1 d . . .
C37 C 0.6854(4) 0.0882(2) 0.73860(19) 0.0182(11) Uani 1 1 d . . .
C38 C 0.6433(5) 0.0331(2) 0.7488(2) 0.0284(13) Uani 1 1 d . . .
H38 H 0.6436 0.0151 0.7189 0.034 Uiso 1 1 calc R . .
C39 C 0.6008(4) 0.0029(2) 0.8007(2) 0.0262(12) Uani 1 1 d . . .
H39 H 0.5702 -0.0346 0.8060 0.031 Uiso 1 1 calc R . .
C40 C 0.6031(4) 0.0280(2) 0.8456(2) 0.0263(12) Uani 1 1 d . . .
H40 H 0.5766 0.0068 0.8814 0.032 Uiso 1 1 calc R . .
C41 C 0.6438(4) 0.0834(2) 0.8381(2) 0.0206(12) Uani 1 1 d . . .
C42 C 0.7230(5) 0.1217(2) 0.6815(2) 0.0226(12) Uani 1 1 d . . .
C43 C 0.6309(5) 0.1604(2) 0.6591(2) 0.0270(13) Uani 1 1 d . . .
C44 C 0.6622(5) 0.1874(2) 0.6050(2) 0.0328(14) Uani 1 1 d . . .
H44 H 0.6008 0.2133 0.5892 0.039 Uiso 1 1 calc R . .
C45 C 0.7818(6) 0.1770(3) 0.5737(2) 0.0394(15) Uani 1 1 d . . .
H45 H 0.8017 0.1959 0.5367 0.047 Uiso 1 1 calc R . .
C46 C 0.8712(5) 0.1398(2) 0.5960(2) 0.0346(14) Uani 1 1 d . . .
H46 H 0.9534 0.1339 0.5744 0.041 Uiso 1 1 calc R . .
C47 C 0.8434(5) 0.1103(2) 0.6502(2) 0.0262(13) Uani 1 1 d . . .
C48 C 0.4993(5) 0.1721(2) 0.6922(2) 0.0328(14) Uani 1 1 d . . .
H48 H 0.5064 0.1616 0.7314 0.039 Uiso 1 1 calc R . .
C49 C 0.4017(5) 0.1331(3) 0.6833(3) 0.0479(17) Uani 1 1 d . . .
H49A H 0.3932 0.1419 0.6450 0.072 Uiso 1 1 calc R . .
H49C H 0.3180 0.1397 0.7063 0.072 Uiso 1 1 calc R . .
H49B H 0.4314 0.0928 0.6930 0.072 Uiso 1 1 calc R . .
C50 C 0.4539(5) 0.2353(2) 0.6812(3) 0.0464(17) Uani 1 1 d . . .
H50A H 0.4282 0.2450 0.6456 0.070 Uiso 1 1 calc R . .
H50C H 0.5240 0.2593 0.6814 0.070 Uiso 1 1 calc R . .
H50B H 0.3802 0.2423 0.7095 0.070 Uiso 1 1 calc R . .
C51 C 0.9427(5) 0.0679(2) 0.6730(2) 0.0305(13) Uani 1 1 d . . .
H51 H 0.9187 0.0614 0.7136 0.037 Uiso 1 1 calc R . .
C52 C 0.9391(5) 0.0097(2) 0.6559(3) 0.0404(15) Uani 1 1 d . . .
H52B H 0.8531 -0.0053 0.6695 0.061 Uiso 1 1 calc R . .
H52C H 1.0030 -0.0176 0.6712 0.061 Uiso 1 1 calc R . .
H52A H 0.9589 0.0150 0.6161 0.061 Uiso 1 1 calc R . .
C53 C 1.0792(5) 0.0881(2) 0.6568(2) 0.0387(15) Uani 1 1 d . . .
H53A H 1.1086 0.0911 0.6175 0.058 Uiso 1 1 calc R . .
H53C H 1.1361 0.0604 0.6762 0.058 Uiso 1 1 calc R . .
H53B H 1.0811 0.1258 0.6663 0.058 Uiso 1 1 calc R . .
C54 C 0.6411(4) 0.1128(2) 0.88493(19) 0.0198(11) Uani 1 1 d . . .
C55 C 0.5338(4) 0.1493(2) 0.8998(2) 0.0241(12) Uani 1 1 d . . .
C56 C 0.5336(5) 0.1773(2) 0.9428(2) 0.0304(13) Uani 1 1 d . . .
H56 H 0.4622 0.2022 0.9535 0.036 Uiso 1 1 calc R . .
C57 C 0.6345(5) 0.1693(2) 0.9697(2) 0.0320(13) Uani 1 1 d . . .
H57 H 0.6326 0.1888 0.9987 0.038 Uiso 1 1 calc R . .
C58 C 0.7384(5) 0.1335(2) 0.9550(2) 0.0290(13) Uani 1 1 d . . .
H58 H 0.8080 0.1288 0.9740 0.035 Uiso 1 1 calc R . .
C59 C 0.7442(4) 0.1038(2) 0.9128(2) 0.0220(12) Uani 1 1 d . . .
C60 C 0.4186(5) 0.1575(3) 0.8715(2) 0.0360(15) Uani 1 1 d . . .
H60 H 0.4450 0.1428 0.8368 0.043 Uiso 1 1 calc R . .
C61 C 0.3092(6) 0.1226(3) 0.9066(3) 0.068(2) Uani 1 1 d . . .
H61C H 0.2789 0.1374 0.9402 0.102 Uiso 1 1 calc R . .
H61B H 0.3394 0.0822 0.9155 0.102 Uiso 1 1 calc R . .
H61A H 0.2384 0.1254 0.8867 0.102 Uiso 1 1 calc R . .
C62 C 0.3728(7) 0.2194(3) 0.8577(4) 0.092(3) Uani 1 1 d . . .
H62A H 0.3064 0.2227 0.8355 0.138 Uiso 1 1 calc R . .
H62B H 0.4453 0.2424 0.8373 0.138 Uiso 1 1 calc R . .
H62C H 0.3367 0.2336 0.8913 0.138 Uiso 1 1 calc R . .
C63 C 0.8568(5) 0.0622(2) 0.8996(2) 0.0267(13) Uani 1 1 d . . .
H63 H 0.8649 0.0586 0.8607 0.032 Uiso 1 1 calc R . .
C64 C 0.8306(5) 0.0028(2) 0.9353(2) 0.0391(15) Uani 1 1 d . . .
H64C H 0.8237 0.0051 0.9735 0.059 Uiso 1 1 calc R . .
H64B H 0.9013 -0.0246 0.9250 0.059 Uiso 1 1 calc R . .
H64A H 0.7498 -0.0102 0.9301 0.059 Uiso 1 1 calc R . .
C65 C 0.9847(5) 0.0810(2) 0.9064(2) 0.0364(14) Uani 1 1 d . . .
H65A H 1.0000 0.1198 0.8851 0.055 Uiso 1 1 calc R . .
H65B H 1.0542 0.0543 0.8935 0.055 Uiso 1 1 calc R . .
H65C H 0.9823 0.0809 0.9449 0.055 Uiso 1 1 calc R . .
C66 C 1.0891(5) 0.2540(2) 0.6642(2) 0.0332(14) Uani 1 1 d . . .
H66A H 1.0356 0.2351 0.6467 0.050 Uiso 1 1 calc R . .
H66C H 1.1740 0.2338 0.6626 0.050 Uiso 1 1 calc R . .
H66B H 1.0989 0.2941 0.6453 0.050 Uiso 1 1 calc R . .
Mn1' Mn 0.29796(7) 0.76136(3) 0.74730(3) 0.0234(2) Uani 1 1 d . . .
Cl1' Cl 0.10640(13) 0.75211(7) 0.64220(6) 0.0440(4) Uani 1 1 d . . .
Cl2' Cl -0.04536(13) 0.72900(7) 0.76664(7) 0.0465(4) Uani 1 1 d . . .
Si1' Si 0.10277(13) 0.77787(7) 0.71619(6) 0.0280(4) Uani 1 1 d . . .
O1' O 0.2919(3) 0.88853(17) 0.73616(15) 0.0374(10) Uani 1 1 d . . .
O2' O 0.5434(4) 0.73889(17) 0.78947(16) 0.0418(10) Uani 1 1 d . . .
O3' O 0.2515(4) 0.63839(18) 0.75262(16) 0.0460(11) Uani 1 1 d . . .
N1' N 0.4304(3) 0.77851(16) 0.62762(17) 0.0174(9) Uani 1 1 d . . .
N2' N 0.1532(3) 0.75885(16) 0.86396(17) 0.0180(9) Uani 1 1 d . . .
C1' C 0.3813(4) 0.7700(2) 0.6739(2) 0.0218(12) Uani 1 1 d . . .
C2' C 0.2042(5) 0.7586(2) 0.8191(2) 0.0227(12) Uani 1 1 d . . .
C3' C 0.2952(5) 0.8390(3) 0.7406(2) 0.0271(13) Uani 1 1 d . . .
C4' C 0.4485(5) 0.7477(2) 0.7725(2) 0.0261(12) Uani 1 1 d . . .
C5' C 0.2728(5) 0.6852(3) 0.7507(2) 0.0283(13) Uani 1 1 d . . .
C6' C 0.1013(4) 0.7634(2) 0.91825(19) 0.0198(11) Uani 1 1 d . . .
C7' C 0.0416(4) 0.8158(2) 0.92908(19) 0.0178(11) Uani 1 1 d . . .
C8' C -0.0064(4) 0.8184(2) 0.9831(2) 0.0237(12) Uani 1 1 d . . .
H8' H -0.0471 0.8533 0.9921 0.028 Uiso 1 1 calc R . .
C9' C 0.0035(5) 0.7714(2) 1.0244(2) 0.0252(12) Uani 1 1 d . . .
H9' H -0.0303 0.7742 1.0612 0.030 Uiso 1 1 calc R . .
C10' C 0.0625(4) 0.7206(2) 1.0121(2) 0.0261(12) Uani 1 1 d . . .
H10A H 0.0686 0.6886 1.0408 0.031 Uiso 1 1 calc R . .
C11' C 0.1129(4) 0.7147(2) 0.95918(19) 0.0193(11) Uani 1 1 d . . .
C12' C 0.0345(4) 0.8674(2) 0.88477(18) 0.0173(11) Uani 1 1 d . . .
C13' C 0.1346(4) 0.9055(2) 0.86982(19) 0.0195(11) Uani 1 1 d . . .
C14' C 0.1257(5) 0.9542(2) 0.8293(2) 0.0264(12) Uani 1 1 d . . .
H14A H 0.1932 0.9802 0.8184 0.032 Uiso 1 1 calc R . .
C15' C 0.0188(5) 0.9644(2) 0.8052(2) 0.0258(12) Uani 1 1 d . . .
H15A H 0.0136 0.9976 0.7777 0.031 Uiso 1 1 calc R . .
C16' C -0.0804(5) 0.9274(2) 0.8203(2) 0.0261(13) Uani 1 1 d . . .
H16A H -0.1537 0.9357 0.8035 0.031 Uiso 1 1 calc R . .
C17' C -0.0741(4) 0.8779(2) 0.8600(2) 0.0226(12) Uani 1 1 d . . .
C18' C -0.1858(4) 0.8386(2) 0.8776(2) 0.0236(12) Uani 1 1 d . . .
H18A H -0.1507 0.7993 0.8921 0.028 Uiso 1 1 calc R . .
C19' C -0.2853(5) 0.8575(3) 0.9236(2) 0.0372(15) Uani 1 1 d . . .
H19E H -0.3216 0.8960 0.9106 0.056 Uiso 1 1 calc R . .
H19F H -0.2441 0.8583 0.9543 0.056 Uiso 1 1 calc R . .
H19D H -0.3543 0.8303 0.9352 0.056 Uiso 1 1 calc R . .
C20' C -0.2538(5) 0.8334(3) 0.8314(2) 0.0362(15) Uani 1 1 d . . .
H20F H -0.2951 0.8707 0.8182 0.054 Uiso 1 1 calc R . .
H20E H -0.3192 0.8047 0.8450 0.054 Uiso 1 1 calc R . .
H20D H -0.1906 0.8216 0.8016 0.054 Uiso 1 1 calc R . .
C21' C 0.2520(4) 0.8957(2) 0.8968(2) 0.0238(12) Uani 1 1 d . . .
H21A H 0.2304 0.8665 0.9311 0.029 Uiso 1 1 calc R . .
C22' C 0.2862(5) 0.9505(2) 0.9125(2) 0.0325(14) Uani 1 1 d . . .
H22E H 0.3583 0.9416 0.9319 0.049 Uiso 1 1 calc R . .
H22F H 0.2115 0.9652 0.9361 0.049 Uiso 1 1 calc R . .
H22D H 0.3107 0.9796 0.8796 0.049 Uiso 1 1 calc R . .
C23' C 0.3688(5) 0.8713(2) 0.8612(2) 0.0364(15) Uani 1 1 d . . .
H23D H 0.3494 0.8339 0.8550 0.055 Uiso 1 1 calc R . .
H23F H 0.4427 0.8663 0.8796 0.055 Uiso 1 1 calc R . .
H23E H 0.3893 0.8979 0.8262 0.055 Uiso 1 1 calc R . .
C24' C 0.1796(5) 0.6593(2) 0.9470(2) 0.0241(12) Uani 1 1 d . . .
C25' C 0.1125(5) 0.6208(2) 0.9288(2) 0.0286(13) Uani 1 1 d . . .
C26' C 0.1740(5) 0.5684(2) 0.9213(2) 0.0375(15) Uani 1 1 d . . .
H26A H 0.1293 0.5412 0.9106 0.045 Uiso 1 1 calc R . .
C27' C 0.2986(5) 0.5547(2) 0.9290(2) 0.0376(15) Uani 1 1 d . . .
H27A H 0.3397 0.5190 0.9226 0.045 Uiso 1 1 calc R . .
C28' C 0.3634(5) 0.5931(2) 0.9461(2) 0.0354(14) Uani 1 1 d . . .
H28A H 0.4485 0.5832 0.9523 0.042 Uiso 1 1 calc R . .
C29' C 0.3059(5) 0.6463(2) 0.9545(2) 0.0290(13) Uani 1 1 d . . .
C30' C -0.0256(5) 0.6346(3) 0.9203(2) 0.0335(14) Uani 1 1 d . . .
H30A H -0.0381 0.6774 0.9106 0.040 Uiso 1 1 calc R . .
C31' C -0.1207(5) 0.6141(3) 0.9718(2) 0.0518(18) Uani 1 1 d . . .
H31E H -0.2085 0.6230 0.9650 0.078 Uiso 1 1 calc R . .
H31F H -0.1079 0.6336 1.0004 0.078 Uiso 1 1 calc R . .
H31D H -0.1074 0.5725 0.9834 0.078 Uiso 1 1 calc R . .
C32' C -0.0518(6) 0.6096(3) 0.8731(2) 0.0489(17) Uani 1 1 d . . .
H32E H 0.0156 0.6204 0.8410 0.073 Uiso 1 1 calc R . .
H32F H -0.1357 0.6247 0.8647 0.073 Uiso 1 1 calc R . .
H32D H -0.0520 0.5675 0.8835 0.073 Uiso 1 1 calc R . .
C33' C 0.3801(5) 0.6864(2) 0.9745(2) 0.0376(15) Uani 1 1 d . . .
H33A H 0.3241 0.7221 0.9777 0.045 Uiso 1 1 calc R . .
C34' C 0.4109(7) 0.6615(3) 1.0305(3) 0.0564(19) Uani 1 1 d . . .
H34E H 0.3308 0.6520 1.0565 0.085 Uiso 1 1 calc R . .
H34F H 0.4547 0.6898 1.0423 0.085 Uiso 1 1 calc R . .
H34D H 0.4669 0.6266 1.0287 0.085 Uiso 1 1 calc R . .
C35' C 0.5032(6) 0.7043(3) 0.9342(3) 0.060(2) Uani 1 1 d . . .
H35E H 0.5603 0.6702 0.9299 0.090 Uiso 1 1 calc R . .
H35F H 0.5465 0.7313 0.9479 0.090 Uiso 1 1 calc R . .
H35D H 0.4819 0.7228 0.8989 0.090 Uiso 1 1 calc R . .
C36' C 0.5019(4) 0.7883(2) 0.57452(19) 0.0192(11) Uani 1 1 d . . .
C37' C 0.5284(4) 0.8453(2) 0.54917(19) 0.0179(11) Uani 1 1 d . . .
C38' C 0.6048(5) 0.8540(2) 0.4974(2) 0.0262(12) Uani 1 1 d . . .
H38A H 0.6249 0.8918 0.4786 0.031 Uiso 1 1 calc R . .
C39' C 0.6517(5) 0.8071(2) 0.4730(2) 0.0284(13) Uani 1 1 d . . .
H39A H 0.7041 0.8134 0.4377 0.034 Uiso 1 1 calc R . .
C40' C 0.6234(4) 0.7515(2) 0.4994(2) 0.0222(12) Uani 1 1 d . . .
H40A H 0.6567 0.7203 0.4819 0.027 Uiso 1 1 calc R . .
C41' C 0.5476(4) 0.7407(2) 0.55079(19) 0.0174(11) Uani 1 1 d . . .
C42' C 0.4788(4) 0.8941(2) 0.5774(2) 0.0211(11) Uani 1 1 d . . .
C43' C 0.5418(5) 0.9062(2) 0.6168(2) 0.0270(13) Uani 1 1 d . . .
C44' C 0.4966(5) 0.9530(2) 0.6408(2) 0.0341(14) Uani 1 1 d . . .
H44A H 0.5385 0.9620 0.6673 0.041 Uiso 1 1 calc R . .
C45' C 0.3917(5) 0.9870(2) 0.6268(2) 0.0377(15) Uani 1 1 d . . .
H45A H 0.3631 1.0194 0.6431 0.045 Uiso 1 1 calc R . .
C46' C 0.3283(5) 0.9742(2) 0.5894(2) 0.0367(15) Uani 1 1 d . . .
H46A H 0.2549 0.9973 0.5808 0.044 Uiso 1 1 calc R . .
C47' C 0.3701(5) 0.9278(2) 0.5639(2) 0.0290(13) Uani 1 1 d . . .
C48' C 0.6578(5) 0.8684(2) 0.6323(2) 0.0324(14) Uani 1 1 d . . .
H48A H 0.6470 0.8288 0.6268 0.039 Uiso 1 1 calc R . .
C49' C 0.7830(5) 0.8893(3) 0.5960(2) 0.0422(16) Uani 1 1 d . . .
H49D H 0.7765 0.8929 0.5578 0.063 Uiso 1 1 calc R . .
H49E H 0.8538 0.8616 0.6042 0.063 Uiso 1 1 calc R . .
H49F H 0.7998 0.9268 0.6026 0.063 Uiso 1 1 calc R . .
C50' C 0.6658(5) 0.8639(3) 0.6923(2) 0.0432(16) Uani 1 1 d . . .
H50F H 0.6900 0.9008 0.6976 0.065 Uiso 1 1 calc R . .
H50D H 0.7306 0.8338 0.7023 0.065 Uiso 1 1 calc R . .
H50E H 0.5818 0.8543 0.7152 0.065 Uiso 1 1 calc R . .
C51' C 0.2982(5) 0.9143(2) 0.5226(2) 0.0289(13) Uani 1 1 d . . .
H51A H 0.3367 0.8773 0.5122 0.035 Uiso 1 1 calc R . .
C52' C 0.3161(9) 0.9607(4) 0.4715(3) 0.113(4) Uani 1 1 d . . .
H52D H 0.2802 0.9486 0.4434 0.169 Uiso 1 1 calc R . .
H52E H 0.4081 0.9667 0.4584 0.169 Uiso 1 1 calc R . .
H52F H 0.2717 0.9966 0.4798 0.169 Uiso 1 1 calc R . .
C53' C 0.1570(5) 0.9065(3) 0.5453(3) 0.064(2) Uani 1 1 d . . .
H53F H 0.1177 0.9415 0.5577 0.096 Uiso 1 1 calc R . .
H53E H 0.1469 0.8739 0.5760 0.096 Uiso 1 1 calc R . .
H53D H 0.1147 0.8991 0.5169 0.096 Uiso 1 1 calc R . .
C54' C 0.5138(4) 0.6823(2) 0.5825(2) 0.0221(12) Uani 1 1 d . . .
C55' C 0.4117(4) 0.6553(2) 0.5727(2) 0.0231(12) Uani 1 1 d . . .
C56' C 0.3731(5) 0.6043(2) 0.6076(2) 0.0311(14) Uani 1 1 d . . .
H56A H 0.3019 0.5859 0.6026 0.037 Uiso 1 1 calc R . .
C57' C 0.4364(5) 0.5800(2) 0.6493(2) 0.0370(14) Uani 1 1 d . . .
H57A H 0.4081 0.5452 0.6728 0.044 Uiso 1 1 calc R . .
C58' C 0.5397(5) 0.6054(2) 0.6573(2) 0.0332(14) Uani 1 1 d . . .
H58A H 0.5835 0.5877 0.6858 0.040 Uiso 1 1 calc R . .
C59' C 0.5813(5) 0.6571(2) 0.6240(2) 0.0256(12) Uani 1 1 d . . .
C60' C 0.3441(4) 0.6807(2) 0.5250(2) 0.0271(13) Uani 1 1 d . . .
H60A H 0.3534 0.7233 0.5165 0.033 Uiso 1 1 calc R . .
C61' C 0.4108(5) 0.6567(3) 0.4748(2) 0.0364(15) Uani 1 1 d . . .
H61D H 0.4096 0.6146 0.4831 0.055 Uiso 1 1 calc R . .
H61F H 0.5001 0.6682 0.4643 0.055 Uiso 1 1 calc R . .
H61E H 0.3655 0.6718 0.4447 0.055 Uiso 1 1 calc R . .
C62' C 0.2014(5) 0.6701(3) 0.5365(2) 0.0369(15) Uani 1 1 d . . .
H62E H 0.1619 0.6925 0.5068 0.055 Uiso 1 1 calc R . .
H62F H 0.1602 0.6818 0.5708 0.055 Uiso 1 1 calc R . .
H62D H 0.1900 0.6290 0.5394 0.055 Uiso 1 1 calc R . .
C63' C 0.6987(5) 0.6841(2) 0.6315(2) 0.0322(14) Uani 1 1 d . . .
H63A H 0.6824 0.7268 0.6229 0.039 Uiso 1 1 calc R . .
C64' C 0.8178(5) 0.6692(3) 0.5908(2) 0.0393(15) Uani 1 1 d . . .
H64E H 0.8365 0.6275 0.5979 0.059 Uiso 1 1 calc R . .
H64F H 0.8916 0.6888 0.5948 0.059 Uiso 1 1 calc R . .
H64D H 0.8015 0.6817 0.5537 0.059 Uiso 1 1 calc R . .
C65' C 0.7273(5) 0.6690(3) 0.6892(2) 0.0462(17) Uani 1 1 d . . .
H65E H 0.6487 0.6752 0.7154 0.069 Uiso 1 1 calc R . .
H65F H 0.7937 0.6936 0.6922 0.069 Uiso 1 1 calc R . .
H65D H 0.7579 0.6286 0.6969 0.069 Uiso 1 1 calc R . .
C66' C 0.0323(5) 0.8525(2) 0.7046(2) 0.0334(14) Uani 1 1 d . . .
H66E H 0.0934 0.8773 0.6778 0.050 Uiso 1 1 calc R . .
H66F H 0.0138 0.8665 0.7390 0.050 Uiso 1 1 calc R . .
H66D H -0.0477 0.8531 0.6910 0.050 Uiso 1 1 calc R . .

loop_
_atom_site_aniso_label
_atom_site_aniso_U_11
_atom_site_aniso_U_22
_atom_site_aniso_U_33
_atom_site_aniso_U_23
_atom_site_aniso_U_13
_atom_site_aniso_U_12
Mn1 0.0282(4) 0.0189(5) 0.0235(5) -0.0058(4) -0.0050(4) -0.0049(3)
Cl1 0.0328(7) 0.0419(9) 0.0398(9) -0.0116(7) -0.0121(7) -0.0033(6)
Cl2 0.0418(8) 0.0280(9) 0.0471(10) -0.0002(7) -0.0068(7) 0.0044(6)
Si1 0.0288(8) 0.0233(9) 0.0248(9) -0.0049(7) -0.0057(7) -0.0024(6)
O1 0.049(2) 0.032(3) 0.030(2) -0.0042(19) -0.012(2) -0.0081(18)
O2 0.034(2) 0.032(3) 0.079(4) -0.012(2) 0.000(2) 0.001(2)
O3 0.068(3) 0.049(3) 0.021(2) -0.004(2) -0.014(2) -0.017(2)
N1 0.022(2) 0.017(3) 0.020(2) -0.0012(19) -0.0052(18) -0.0038(19)
N2 0.025(2) 0.023(3) 0.012(2) -0.004(2) -0.0070(18) -0.0023(19)
C1 0.020(3) 0.027(3) 0.016(3) -0.003(2) -0.004(2) -0.003(2)
C2 0.031(3) 0.018(3) 0.022(3) -0.005(2) -0.008(2) -0.001(2)
C3 0.027(3) 0.017(3) 0.031(3) -0.006(3) -0.007(3) -0.003(2)
C4 0.031(3) 0.023(3) 0.033(4) -0.007(3) 0.002(3) -0.012(3)
C5 0.033(3) 0.031(4) 0.044(4) -0.018(3) -0.010(3) -0.005(3)
C6 0.015(2) 0.017(3) 0.025(3) -0.004(2) -0.003(2) -0.001(2)
C7 0.019(2) 0.021(3) 0.014(3) -0.003(2) -0.008(2) -0.003(2)
C8 0.026(3) 0.018(3) 0.018(3) 0.000(2) -0.004(2) -0.007(2)
C9 0.023(3) 0.017(3) 0.027(3) -0.001(2) -0.005(2) -0.004(2)
C10 0.022(3) 0.018(3) 0.026(3) -0.010(2) -0.004(2) -0.003(2)
C11 0.016(2) 0.022(3) 0.017(3) -0.004(2) -0.003(2) -0.002(2)
C12 0.029(3) 0.017(3) 0.017(3) 0.000(2) -0.006(2) -0.004(2)
C13 0.022(3) 0.024(3) 0.018(3) -0.001(2) -0.002(2) -0.002(2)
C14 0.038(3) 0.030(3) 0.024(3) -0.007(3) -0.013(3) -0.009(3)
C15 0.034(3) 0.033(3) 0.018(3) -0.013(3) 0.000(2) -0.002(3)
C16 0.027(3) 0.023(3) 0.036(4) -0.008(3) -0.004(3) -0.001(2)
C17 0.025(3) 0.024(3) 0.012(3) 0.000(2) -0.005(2) -0.005(2)
C18 0.027(3) 0.031(3) 0.025(3) -0.011(3) -0.009(2) 0.000(2)
C19 0.052(4) 0.036(4) 0.031(4) -0.001(3) -0.006(3) 0.007(3)
C20 0.026(3) 0.036(4) 0.047(4) 0.003(3) -0.002(3) 0.002(3)
C21 0.025(3) 0.036(4) 0.025(3) -0.013(3) -0.009(2) 0.006(2)
C22 0.028(3) 0.025(3) 0.033(3) 0.000(3) -0.012(3) -0.001(2)
C23 0.031(3) 0.043(4) 0.039(4) 0.001(3) -0.013(3) -0.003(3)
C24 0.022(3) 0.023(3) 0.023(3) -0.014(2) -0.001(2) -0.006(2)
C25 0.028(3) 0.030(3) 0.030(3) -0.016(3) -0.002(2) -0.008(2)
C26 0.045(3) 0.034(4) 0.029(4) -0.010(3) 0.007(3) -0.012(3)
C27 0.065(4) 0.028(4) 0.022(3) -0.001(3) 0.001(3) -0.012(3)
C28 0.055(4) 0.022(3) 0.022(3) -0.003(3) -0.018(3) 0.001(3)
C29 0.038(3) 0.020(3) 0.022(3) -0.008(2) -0.008(3) -0.005(2)
C30 0.020(3) 0.044(4) 0.033(4) -0.016(3) 0.003(2) -0.006(2)
C31 0.061(4) 0.066(5) 0.048(4) -0.022(4) -0.013(4) 0.024(4)
C32 0.058(4) 0.062(5) 0.141(8) -0.022(5) -0.053(5) -0.007(4)
C33 0.039(3) 0.029(3) 0.027(3) -0.009(3) -0.014(3) 0.000(3)
C34 0.028(3) 0.048(4) 0.048(4) -0.016(3) -0.009(3) -0.005(3)
C35 0.060(4) 0.044(4) 0.037(4) -0.010(3) -0.020(3) 0.013(3)
C36 0.016(2) 0.018(3) 0.029(3) -0.007(2) -0.006(2) 0.001(2)
C37 0.019(2) 0.018(3) 0.019(3) -0.003(2) -0.006(2) 0.000(2)
C38 0.038(3) 0.024(3) 0.030(3) -0.013(3) -0.017(3) 0.001(2)
C39 0.027(3) 0.019(3) 0.033(3) -0.002(3) -0.008(3) -0.006(2)
C40 0.028(3) 0.022(3) 0.028(3) -0.002(3) -0.007(2) -0.002(2)
C41 0.017(2) 0.023(3) 0.021(3) -0.003(2) -0.005(2) -0.001(2)
C42 0.030(3) 0.021(3) 0.020(3) -0.007(2) -0.009(2) 0.003(2)
C43 0.032(3) 0.028(3) 0.024(3) -0.008(3) -0.011(3) 0.002(2)
C44 0.044(3) 0.030(4) 0.029(4) -0.010(3) -0.019(3) 0.008(3)
C45 0.058(4) 0.038(4) 0.022(3) -0.004(3) -0.010(3) 0.001(3)
C46 0.044(3) 0.031(4) 0.026(3) -0.011(3) -0.002(3) 0.009(3)
C47 0.037(3) 0.020(3) 0.025(3) -0.008(3) -0.014(3) 0.005(2)
C48 0.034(3) 0.031(4) 0.038(4) -0.008(3) -0.019(3) 0.001(3)
C49 0.037(3) 0.054(5) 0.058(5) -0.016(4) -0.017(3) -0.004(3)
C50 0.034(3) 0.034(4) 0.070(5) -0.014(3) -0.011(3) 0.012(3)
C51 0.028(3) 0.031(4) 0.033(3) -0.012(3) -0.003(3) 0.004(2)
C52 0.044(3) 0.024(4) 0.053(4) -0.008(3) -0.012(3) 0.008(3)
C53 0.042(3) 0.037(4) 0.040(4) -0.016(3) -0.013(3) 0.013(3)
C54 0.028(3) 0.012(3) 0.018(3) 0.003(2) -0.002(2) -0.011(2)
C55 0.022(3) 0.031(3) 0.016(3) 0.000(2) 0.000(2) -0.003(2)
C56 0.035(3) 0.031(4) 0.024(3) -0.006(3) -0.006(3) 0.005(3)
C57 0.050(3) 0.025(3) 0.022(3) -0.010(3) -0.005(3) 0.002(3)
C58 0.035(3) 0.027(3) 0.026(3) -0.004(3) -0.010(3) -0.005(3)
C59 0.025(3) 0.022(3) 0.018(3) -0.002(2) -0.002(2) -0.008(2)
C60 0.033(3) 0.044(4) 0.031(4) -0.012(3) -0.007(3) 0.010(3)
C61 0.051(4) 0.077(6) 0.083(6) -0.007(5) -0.028(4) -0.028(4)
C62 0.074(5) 0.053(6) 0.147(9) 0.029(5) -0.068(6) -0.002(4)
C63 0.034(3) 0.026(3) 0.023(3) -0.005(3) -0.012(2) 0.003(2)
C64 0.049(4) 0.034(4) 0.038(4) -0.013(3) -0.014(3) 0.011(3)
C65 0.035(3) 0.042(4) 0.037(4) -0.012(3) -0.011(3) -0.003(3)
C66 0.033(3) 0.030(4) 0.038(4) -0.011(3) -0.009(3) 0.004(3)
Mn1' 0.0306(4) 0.0219(5) 0.0174(4) -0.0060(4) -0.0014(3) -0.0016(3)
Cl1' 0.0455(8) 0.0585(11) 0.0390(9) -0.0287(8) -0.0154(7) 0.0011(7)
Cl2' 0.0351(8) 0.0477(11) 0.0548(11) -0.0060(8) -0.0033(7) -0.0136(7)
Si1' 0.0297(8) 0.0328(10) 0.0244(9) -0.0118(7) -0.0052(7) -0.0020(7)
O1' 0.049(2) 0.032(3) 0.030(2) -0.008(2) -0.0006(19) -0.005(2)
O2' 0.037(2) 0.053(3) 0.036(3) -0.012(2) -0.011(2) 0.007(2)
O3' 0.065(3) 0.025(3) 0.044(3) -0.009(2) 0.005(2) -0.010(2)
N1' 0.022(2) 0.016(2) 0.015(3) -0.0023(19) -0.0052(19) 0.0010(17)
N2' 0.020(2) 0.016(2) 0.018(3) -0.0015(19) -0.0042(19) -0.0055(17)
C1' 0.026(3) 0.013(3) 0.029(3) -0.008(2) -0.008(3) 0.001(2)
C2' 0.031(3) 0.016(3) 0.019(3) 0.002(2) -0.004(2) -0.002(2)
C3' 0.032(3) 0.031(4) 0.020(3) -0.013(3) 0.000(2) -0.006(3)
C4' 0.034(3) 0.027(3) 0.015(3) -0.004(2) 0.003(2) -0.003(2)
C5' 0.038(3) 0.029(4) 0.016(3) -0.004(3) 0.001(2) 0.000(3)
C6' 0.023(3) 0.021(3) 0.017(3) -0.005(2) -0.003(2) -0.009(2)
C7' 0.020(2) 0.017(3) 0.017(3) 0.001(2) -0.007(2) -0.006(2)
C8' 0.025(3) 0.026(3) 0.021(3) -0.009(3) -0.003(2) -0.002(2)
C9' 0.032(3) 0.031(3) 0.014(3) -0.004(3) -0.004(2) -0.007(2)
C10' 0.031(3) 0.027(3) 0.021(3) -0.005(3) -0.006(2) -0.004(2)
C11' 0.025(3) 0.022(3) 0.012(3) 0.000(2) -0.006(2) -0.005(2)
C12' 0.028(3) 0.012(3) 0.011(3) -0.002(2) -0.002(2) 0.000(2)
C13' 0.027(3) 0.018(3) 0.013(3) -0.003(2) -0.002(2) -0.003(2)
C14' 0.026(3) 0.026(3) 0.025(3) -0.003(3) 0.001(2) -0.004(2)
C15' 0.037(3) 0.023(3) 0.018(3) -0.003(2) -0.010(2) 0.006(2)
C16' 0.031(3) 0.026(3) 0.027(3) -0.012(3) -0.012(2) 0.004(2)
C17' 0.028(3) 0.024(3) 0.019(3) -0.008(2) -0.007(2) 0.002(2)
C18' 0.026(3) 0.021(3) 0.025(3) 0.000(2) -0.010(2) -0.004(2)
C19' 0.031(3) 0.050(4) 0.030(4) -0.010(3) 0.004(3) -0.018(3)
C20' 0.027(3) 0.053(4) 0.034(4) -0.018(3) -0.008(3) -0.007(3)
C21' 0.026(3) 0.017(3) 0.029(3) 0.000(2) -0.011(2) -0.006(2)
C22' 0.037(3) 0.030(3) 0.035(4) -0.010(3) -0.011(3) -0.009(3)
C23' 0.028(3) 0.036(4) 0.051(4) -0.018(3) -0.012(3) -0.001(3)
C24' 0.037(3) 0.015(3) 0.021(3) -0.001(2) -0.007(2) -0.005(2)
C25' 0.038(3) 0.028(3) 0.019(3) -0.003(3) -0.006(2) -0.001(3)
C26' 0.053(4) 0.031(4) 0.030(4) -0.008(3) -0.005(3) -0.014(3)
C27' 0.050(4) 0.029(4) 0.030(4) -0.011(3) 0.003(3) 0.005(3)
C28' 0.034(3) 0.035(4) 0.033(4) -0.008(3) 0.006(3) -0.002(3)
C29' 0.035(3) 0.022(3) 0.026(3) 0.001(3) -0.004(3) 0.000(2)
C30' 0.045(3) 0.035(4) 0.025(3) -0.008(3) -0.008(3) -0.011(3)
C31' 0.042(4) 0.075(5) 0.039(4) -0.007(4) -0.017(3) 0.001(3)
C32' 0.068(4) 0.044(4) 0.044(4) -0.009(3) -0.023(3) -0.019(3)
C33' 0.030(3) 0.033(4) 0.053(4) -0.017(3) -0.005(3) -0.001(3)
C34' 0.077(5) 0.054(5) 0.047(4) -0.012(4) -0.021(4) -0.023(4)
C35' 0.058(4) 0.066(5) 0.049(5) 0.005(4) -0.004(4) -0.029(4)
C36' 0.019(2) 0.030(3) 0.010(3) -0.004(2) -0.006(2) -0.002(2)
C37' 0.023(3) 0.016(3) 0.014(3) 0.004(2) -0.006(2) -0.006(2)
C38' 0.031(3) 0.024(3) 0.021(3) 0.000(2) -0.003(2) -0.005(2)
C39' 0.027(3) 0.036(4) 0.020(3) -0.006(3) -0.001(2) -0.001(2)
C40' 0.026(3) 0.016(3) 0.024(3) -0.003(2) -0.005(2) 0.000(2)
C41' 0.020(2) 0.019(3) 0.015(3) -0.005(2) -0.005(2) -0.005(2)
C42' 0.022(3) 0.019(3) 0.020(3) -0.001(2) 0.002(2) -0.006(2)
C43' 0.032(3) 0.020(3) 0.029(3) -0.004(3) -0.005(3) -0.008(2)
C44' 0.051(4) 0.021(3) 0.035(4) -0.007(3) -0.012(3) -0.011(3)
C45' 0.045(3) 0.025(4) 0.042(4) -0.013(3) 0.003(3) -0.003(3)
C46' 0.038(3) 0.019(3) 0.053(4) -0.009(3) -0.009(3) 0.006(3)
C47' 0.032(3) 0.023(3) 0.031(3) -0.004(3) -0.007(3) 0.000(2)
C48' 0.034(3) 0.030(3) 0.040(4) -0.014(3) -0.014(3) -0.008(3)
C49' 0.035(3) 0.057(4) 0.040(4) -0.018(3) -0.012(3) -0.002(3)
C50' 0.044(3) 0.055(4) 0.033(4) -0.001(3) -0.013(3) -0.015(3)
C51' 0.028(3) 0.028(3) 0.030(3) -0.001(3) -0.007(2) 0.001(2)
C52' 0.144(8) 0.140(9) 0.057(6) 0.064(6) -0.070(6) -0.098(7)
C53' 0.041(4) 0.104(6) 0.061(5) -0.047(5) -0.003(3) -0.020(4)
C54' 0.021(3) 0.022(3) 0.025(3) -0.010(2) -0.004(2) 0.003(2)
C55' 0.025(3) 0.013(3) 0.029(3) -0.005(2) 0.003(2) 0.000(2)
C56' 0.029(3) 0.026(4) 0.040(4) -0.015(3) -0.004(3) 0.000(2)
C57' 0.045(3) 0.019(3) 0.037(4) 0.000(3) 0.008(3) 0.003(3)
C58' 0.042(3) 0.024(4) 0.031(4) -0.003(3) -0.009(3) 0.009(3)
C59' 0.029(3) 0.022(3) 0.029(3) -0.014(3) -0.004(2) 0.005(2)
C60' 0.029(3) 0.026(3) 0.030(3) -0.012(3) -0.003(2) -0.007(2)
C61' 0.034(3) 0.049(4) 0.029(3) -0.016(3) -0.002(3) -0.006(3)
C62' 0.031(3) 0.051(4) 0.035(4) -0.018(3) -0.008(3) -0.008(3)
C63' 0.038(3) 0.026(3) 0.036(4) -0.009(3) -0.015(3) 0.007(3)
C64' 0.028(3) 0.047(4) 0.047(4) -0.015(3) -0.010(3) 0.000(3)
C65' 0.046(4) 0.058(5) 0.040(4) -0.020(3) -0.020(3) 0.020(3)
C66' 0.032(3) 0.036(4) 0.034(4) -0.008(3) -0.010(3) -0.002(3)

loop_
_atom_type_symbol
_atom_type_description
_atom_type_scat_dispersion_real
_atom_type_scat_dispersion_imag
_atom_type_scat_source
C C 0.0033 0.0016 'International Tables Vol C Tables 4.2.6.8 and 6.1.1.4'
H H 0.0000 0.0000 'International Tables Vol C Tables 4.2.6.8 and 6.1.1.4'
N N 0.0061 0.0033 'International Tables Vol C Tables 4.2.6.8 and 6.1.1.4'
O O 0.0106 0.0060 'International Tables Vol C Tables 4.2.6.8 and 6.1.1.4'
Si Si 0.0817 0.0704 'International Tables Vol C Tables 4.2.6.8 and 6.1.1.4'
Cl Cl 0.1484 0.1585 'International Tables Vol C Tables 4.2.6.8 and 6.1.1.4'
Mn Mn 0.3368 0.7283 'International Tables Vol C Tables 4.2.6.8 and 6.1.1.4'

loop_
_geom_angle_atom_site_label_1
_geom_angle_atom_site_label_2
_geom_angle_atom_site_label_3
_geom_angle
_geom_angle_site_symmetry_1
_geom_angle_site_symmetry_3
_geom_angle_publ_flag
C4 Mn1 C3 93.3(2) . . ?
C4 Mn1 C5 95.4(2) . . ?
C3 Mn1 C5 171.2(2) . . ?
C4 Mn1 C2 94.1(2) . . ?
C3 Mn1 C2 87.3(2) . . ?
C5 Mn1 C2 90.3(2) . . ?
C4 Mn1 C1 93.2(2) . . ?
C3 Mn1 C1 91.6(2) . . ?
C5 Mn1 C1 89.7(2) . . ?
C2 Mn1 C1 172.7(2) . . ?
C4 Mn1 Si1 179.21(17) . . ?
C3 Mn1 Si1 85.99(15) . . ?
C5 Mn1 Si1 85.38(17) . . ?
C2 Mn1 Si1 85.71(15) . . ?
C1 Mn1 Si1 86.99(15) . . ?
C66 Si1 Cl1 105.27(18) . . ?
C66 Si1 Cl2 102.51(18) . . ?
Cl1 Si1 Cl2 100.83(8) . . ?
C66 Si1 Mn1 118.80(17) . . ?
Cl1 Si1 Mn1 112.00(8) . . ?
Cl2 Si1 Mn1 115.39(8) . . ?
C1 N1 C6 172.1(4) . . ?
C2 N2 C36 179.0(5) . . ?
N1 C1 Mn1 179.0(5) . . ?
N2 C2 Mn1 177.0(5) . . ?
O1 C3 Mn1 178.0(5) . . ?
O2 C4 Mn1 178.6(6) . . ?
O3 C5 Mn1 178.4(5) . . ?
C7 C6 C11 121.6(4) . . ?
C7 C6 N1 119.1(4) . . ?
C11 C6 N1 119.3(4) . . ?
C6 C7 C8 118.9(4) . . ?
C6 C7 C12 120.4(4) . . ?
C8 C7 C12 120.7(4) . . ?
C9 C8 C7 120.1(5) . . ?
C9 C8 H8 119.9 . . ?
C7 C8 H8 119.9 . . ?
C10 C9 C8 119.9(5) . . ?
C10 C9 H9 120.0 . . ?
C8 C9 H9 120.0 . . ?
C9 C10 C11 121.9(4) . . ?
C9 C10 H10 119.0 . . ?
C11 C10 H10 119.0 . . ?
C10 C11 C6 117.4(5) . . ?
C10 C11 C24 119.2(4) . . ?
C6 C11 C24 123.4(4) . . ?
C13 C12 C17 122.1(4) . . ?
C13 C12 C7 120.0(4) . . ?
C17 C12 C7 117.9(4) . . ?
C14 C13 C12 117.4(4) . . ?
C14 C13 C18 120.3(4) . . ?
C12 C13 C18 122.3(4) . . ?
C15 C14 C13 121.8(4) . . ?
C15 C14 H14 119.1 . . ?
C13 C14 H14 119.1 . . ?
C14 C15 C16 119.7(5) . . ?
C14 C15 H15 120.1 . . ?
C16 C15 H15 120.1 . . ?
C15 C16 C17 121.3(5) . . ?
C15 C16 H16 119.4 . . ?
C17 C16 H16 119.4 . . ?
C16 C17 C12 117.6(4) . . ?
C16 C17 C21 119.8(4) . . ?
C12 C17 C21 122.5(4) . . ?
C13 C18 C20 112.9(4) . . ?
C13 C18 C19 110.5(4) . . ?
C20 C18 C19 110.1(4) . . ?
C13 C18 H18 107.7 . . ?
C20 C18 H18 107.7 . . ?
C19 C18 H18 107.7 . . ?
C18 C19 H19A 109.5 . . ?
C18 C19 H19C 109.5 . . ?
H19A C19 H19C 109.5 . . ?
C18 C19 H19B 109.5 . . ?
H19A C19 H19B 109.5 . . ?
H19C C19 H19B 109.5 . . ?
C18 C20 H20B 109.5 . . ?
C18 C20 H20C 109.5 . . ?
H20B C20 H20C 109.5 . . ?
C18 C20 H20A 109.5 . . ?
H20B C20 H20A 109.5 . . ?
H20C C20 H20A 109.5 . . ?
C22 C21 C23 110.8(4) . . ?
C22 C21 C17 109.9(4) . . ?
C23 C21 C17 112.6(4) . . ?
C22 C21 H21 107.8 . . ?
C23 C21 H21 107.8 . . ?
C17 C21 H21 107.8 . . ?
C21 C22 H22A 109.5 . . ?
C21 C22 H22C 109.5 . . ?
H22A C22 H22C 109.5 . . ?
C21 C22 H22B 109.5 . . ?
H22A C22 H22B 109.5 . . ?
H22C C22 H22B 109.5 . . ?
C21 C23 H23B 109.5 . . ?
C21 C23 H23C 109.5 . . ?
H23B C23 H23C 109.5 . . ?
C21 C23 H23A 109.5 . . ?
H23B C23 H23A 109.5 . . ?
H23C C23 H23A 109.5 . . ?
C25 C24 C29 121.3(5) . . ?
C25 C24 C11 119.0(4) . . ?
C29 C24 C11 119.5(4) . . ?
C26 C25 C24 118.7(5) . . ?
C26 C25 C30 119.7(5) . . ?
C24 C25 C30 121.6(5) . . ?
C27 C26 C25 120.6(5) . . ?
C27 C26 H26 119.7 . . ?
C25 C26 H26 119.7 . . ?
C28 C27 C26 120.1(5) . . ?
C28 C27 H27 119.9 . . ?
C26 C27 H27 119.9 . . ?
C27 C28 C29 122.1(5) . . ?
C27 C28 H28 119.0 . . ?
C29 C28 H28 119.0 . . ?
C28 C29 C24 117.2(5) . . ?
C28 C29 C33 121.3(5) . . ?
C24 C29 C33 121.5(4) . . ?
C31 C30 C25 113.2(4) . . ?
C31 C30 C32 110.9(5) . . ?
C25 C30 C32 110.5(5) . . ?
C31 C30 H30 107.4 . . ?
C25 C30 H30 107.4 . . ?
C32 C30 H30 107.4 . . ?
C30 C31 H31A 109.5 . . ?
C30 C31 H31C 109.5 . . ?
H31A C31 H31C 109.5 . . ?
C30 C31 H31B 109.5 . . ?
H31A C31 H31B 109.5 . . ?
H31C C31 H31B 109.5 . . ?
C30 C32 H32A 109.5 . . ?
C30 C32 H32B 109.5 . . ?
H32A C32 H32B 109.5 . . ?
C30 C32 H32C 109.5 . . ?
H32A C32 H32C 109.5 . . ?
H32B C32 H32C 109.5 . . ?
C34 C33 C29 112.6(4) . . ?
C34 C33 C35 110.1(4) . . ?
C29 C33 C35 111.7(5) . . ?
C34 C33 H33 107.4 . . ?
C29 C33 H33 107.4 . . ?
C35 C33 H33 107.4 . . ?
C33 C34 H34A 109.5 . . ?
C33 C34 H34B 109.5 . . ?
H34A C34 H34B 109.5 . . ?
C33 C34 H34C 109.5 . . ?
H34A C34 H34C 109.5 . . ?
H34B C34 H34C 109.5 . . ?
C33 C35 H35C 109.5 . . ?
C33 C35 H35B 109.5 . . ?
H35C C35 H35B 109.5 . . ?
C33 C35 H35A 109.5 . . ?
H35C C35 H35A 109.5 . . ?
H35B C35 H35A 109.5 . . ?
N2 C36 C37 118.8(4) . . ?
N2 C36 C41 118.7(4) . . ?
C37 C36 C41 122.4(5) . . ?
C38 C37 C36 116.8(5) . . ?
C38 C37 C42 121.7(4) . . ?
C36 C37 C42 121.4(4) . . ?
C39 C38 C37 122.8(5) . . ?
C39 C38 H38 118.6 . . ?
C37 C38 H38 118.6 . . ?
C38 C39 C40 119.4(5) . . ?
C38 C39 H39 120.3 . . ?
C40 C39 H39 120.3 . . ?
C41 C40 C39 120.6(5) . . ?
C41 C40 H40 119.7 . . ?
C39 C40 H40 119.7 . . ?
C40 C41 C36 117.8(4) . . ?
C40 C41 C54 122.2(5) . . ?
C36 C41 C54 119.9(4) . . ?
C47 C42 C43 121.2(5) . . ?
C47 C42 C37 120.0(4) . . ?
C43 C42 C37 118.6(4) . . ?
C44 C43 C42 118.4(5) . . ?
C44 C43 C48 119.8(5) . . ?
C42 C43 C48 121.8(5) . . ?
C43 C44 C45 120.9(5) . . ?
C43 C44 H44 119.5 . . ?
C45 C44 H44 119.5 . . ?
C46 C45 C44 120.2(5) . . ?
C46 C45 H45 119.9 . . ?
C44 C45 H45 119.9 . . ?
C45 C46 C47 121.1(5) . . ?
C45 C46 H46 119.4 . . ?
C47 C46 H46 119.4 . . ?
C42 C47 C46 118.1(5) . . ?
C42 C47 C51 122.1(5) . . ?
C46 C47 C51 119.8(5) . . ?
C43 C48 C50 112.9(5) . . ?
C43 C48 C49 110.2(4) . . ?
C50 C48 C49 111.7(4) . . ?
C43 C48 H48 107.2 . . ?
C50 C48 H48 107.2 . . ?
C49 C48 H48 107.2 . . ?
C48 C49 H49A 109.5 . . ?
C48 C49 H49C 109.5 . . ?
H49A C49 H49C 109.5 . . ?
C48 C49 H49B 109.5 . . ?
H49A C49 H49B 109.5 . . ?
H49C C49 H49B 109.5 . . ?
C48 C50 H50A 109.5 . . ?
C48 C50 H50C 109.5 . . ?
H50A C50 H50C 109.5 . . ?
C48 C50 H50B 109.5 . . ?
H50A C50 H50B 109.5 . . ?
H50C C50 H50B 109.5 . . ?
C47 C51 C53 114.3(5) . . ?
C47 C51 C52 110.1(4) . . ?
C53 C51 C52 109.3(4) . . ?
C47 C51 H51 107.6 . . ?
C53 C51 H51 107.6 . . ?
C52 C51 H51 107.6 . . ?
C51 C52 H52B 109.5 . . ?
C51 C52 H52C 109.5 . . ?
H52B C52 H52C 109.5 . . ?
C51 C52 H52A 109.5 . . ?
H52B C52 H52A 109.5 . . ?
H52C C52 H52A 109.5 . . ?
C51 C53 H53A 109.5 . . ?
C51 C53 H53C 109.5 . . ?
H53A C53 H53C 109.5 . . ?
C51 C53 H53B 109.5 . . ?
H53A C53 H53B 109.5 . . ?
H53C C53 H53B 109.5 . . ?
C59 C54 C55 121.4(4) . . ?
C59 C54 C41 120.0(4) . . ?
C55 C54 C41 118.6(4) . . ?
C56 C55 C54 118.1(4) . . ?
C56 C55 C60 120.0(4) . . ?
C54 C55 C60 121.9(4) . . ?
C57 C56 C55 120.9(5) . . ?
C57 C56 H56 119.5 . . ?
C55 C56 H56 119.5 . . ?
C56 C57 C58 120.6(5) . . ?
C56 C57 H57 119.7 . . ?
C58 C57 H57 119.7 . . ?
C57 C58 C59 121.4(5) . . ?
C57 C58 H58 119.3 . . ?
C59 C58 H58 119.3 . . ?
C58 C59 C54 117.6(4) . . ?
C58 C59 C63 120.1(4) . . ?
C54 C59 C63 122.3(4) . . ?
C62 C60 C61 109.7(5) . . ?
C62 C60 C55 113.0(5) . . ?
C61 C60 C55 110.1(5) . . ?
C62 C60 H60 108.0 . . ?
C61 C60 H60 108.0 . . ?
C55 C60 H60 108.0 . . ?
C60 C61 H61C 109.5 . . ?
C60 C61 H61B 109.5 . . ?
H61C C61 H61B 109.5 . . ?
C60 C61 H61A 109.5 . . ?
H61C C61 H61A 109.5 . . ?
H61B C61 H61A 109.5 . . ?
C60 C62 H62A 109.5 . . ?
C60 C62 H62B 109.5 . . ?
H62A C62 H62B 109.5 . . ?
C60 C62 H62C 109.5 . . ?
H62A C62 H62C 109.5 . . ?
H62B C62 H62C 109.5 . . ?
C59 C63 C65 114.0(4) . . ?
C59 C63 C64 109.7(4) . . ?
C65 C63 C64 109.0(4) . . ?
C59 C63 H63 108.0 . . ?
C65 C63 H63 108.0 . . ?
C64 C63 H63 108.0 . . ?
C63 C64 H64C 109.5 . . ?
C63 C64 H64B 109.5 . . ?
H64C C64 H64B 109.5 . . ?
C63 C64 H64A 109.5 . . ?
H64C C64 H64A 109.5 . . ?
H64B C64 H64A 109.5 . . ?
C63 C65 H65A 109.5 . . ?
C63 C65 H65B 109.5 . . ?
H65A C65 H65B 109.5 . . ?
C63 C65 H65C 109.5 . . ?
H65A C65 H65C 109.5 . . ?
H65B C65 H65C 109.5 . . ?
Si1 C66 H66A 109.5 . . ?
Si1 C66 H66C 109.5 . . ?
H66A C66 H66C 109.5 . . ?
Si1 C66 H66B 109.5 . . ?
H66A C66 H66B 109.5 . . ?
H66C C66 H66B 109.5 . . ?
C3' Mn1' C4' 95.0(2) . . ?
C3' Mn1' C5' 169.9(2) . . ?
C4' Mn1' C5' 95.0(2) . . ?
C3' Mn1' C1' 88.7(2) . . ?
C4' Mn1' C1' 93.3(2) . . ?
C5' Mn1' C1' 91.6(2) . . ?
C3' Mn1' C2' 87.4(2) . . ?
C4' Mn1' C2' 90.5(2) . . ?
C5' Mn1' C2' 91.6(2) . . ?
C1' Mn1' C2' 174.7(2) . . ?
C3' Mn1' Si1' 85.49(16) . . ?
C4' Mn1' Si1' 179.04(18) . . ?
C5' Mn1' Si1' 84.48(17) . . ?
C1' Mn1' Si1' 87.49(14) . . ?
C2' Mn1' Si1' 88.67(15) . . ?
C66' Si1' Cl2' 104.91(19) . . ?
C66' Si1' Cl1' 103.05(18) . . ?
Cl2' Si1' Cl1' 100.50(9) . . ?
C66' Si1' Mn1' 118.33(17) . . ?
Cl2' Si1' Mn1' 113.42(8) . . ?
Cl1' Si1' Mn1' 114.54(8) . . ?
C1' N1' C36' 173.6(4) . . ?
C2' N2' C6' 173.9(4) . . ?
N1' C1' Mn1' 176.2(4) . . ?
N2' C2' Mn1' 175.3(4) . . ?
O1' C3' Mn1' 179.0(5) . . ?
O2' C4' Mn1' 178.9(5) . . ?
O3' C5' Mn1' 176.9(5) . . ?
C7' C6' C11' 123.2(4) . . ?
C7' C6' N2' 118.9(4) . . ?
C11' C6' N2' 117.9(4) . . ?
C8' C7' C6' 116.8(5) . . ?
C8' C7' C12' 121.3(4) . . ?
C6' C7' C12' 121.8(4) . . ?
C9' C8' C7' 121.6(5) . . ?
C9' C8' H8' 119.2 . . ?
C7' C8' H8' 119.2 . . ?
C10' C9' C8' 119.8(5) . . ?
C10' C9' H9' 120.1 . . ?
C8' C9' H9' 120.1 . . ?
C9' C10' C11' 122.0(5) . . ?
C9' C10' H10A 119.0 . . ?
C11' C10' H10A 119.0 . . ?
C10' C11' C6' 116.6(5) . . ?
C10' C11' C24' 120.8(5) . . ?
C6' C11' C24' 122.5(4) . . ?
C13' C12' C17' 121.0(4) . . ?
C13' C12' C7' 119.3(4) . . ?
C17' C12' C7' 119.7(4) . . ?
C14' C13' C12' 118.9(4) . . ?
C14' C13' C21' 119.0(4) . . ?
C12' C13' C21' 122.0(4) . . ?
C15' C14' C13' 119.8(5) . . ?
C15' C14' H14A 120.1 . . ?
C13' C14' H14A 120.1 . . ?
C16' C15' C14' 121.4(5) . . ?
C16' C15' H15A 119.3 . . ?
C14' C15' H15A 119.3 . . ?
C15' C16' C17' 120.4(5) . . ?
C15' C16' H16A 119.8 . . ?
C17' C16' H16A 119.8 . . ?
C16' C17' C12' 118.5(5) . . ?
C16' C17' C18' 120.0(4) . . ?
C12' C17' C18' 121.5(5) . . ?
C17' C18' C19' 111.3(4) . . ?
C17' C18' C20' 114.1(4) . . ?
C19' C18' C20' 108.8(4) . . ?
C17' C18' H18A 107.4 . . ?
C19' C18' H18A 107.4 . . ?
C20' C18' H18A 107.4 . . ?
C18' C19' H19E 109.5 . . ?
C18' C19' H19F 109.5 . . ?
H19E C19' H19F 109.5 . . ?
C18' C19' H19D 109.5 . . ?
H19E C19' H19D 109.5 . . ?
H19F C19' H19D 109.5 . . ?
C18' C20' H20F 109.5 . . ?
C18' C20' H20E 109.5 . . ?
H20F C20' H20E 109.5 . . ?
C18' C20' H20D 109.5 . . ?
H20F C20' H20D 109.5 . . ?
H20E C20' H20D 109.5 . . ?
C13' C21' C23' 111.9(4) . . ?
C13' C21' C22' 112.3(4) . . ?
C23' C21' C22' 110.1(4) . . ?
C13' C21' H21A 107.4 . . ?
C23' C21' H21A 107.4 . . ?
C22' C21' H21A 107.4 . . ?
C21' C22' H22E 109.5 . . ?
C21' C22' H22F 109.5 . . ?
H22E C22' H22F 109.5 . . ?
C21' C22' H22D 109.5 . . ?
H22E C22' H22D 109.5 . . ?
H22F C22' H22D 109.5 . . ?
C21' C23' H23D 109.5 . . ?
C21' C23' H23F 109.5 . . ?
H23D C23' H23F 109.5 . . ?
C21' C23' H23E 109.5 . . ?
H23D C23' H23E 109.5 . . ?
H23F C23' H23E 109.5 . . ?
C29' C24' C25' 121.1(5) . . ?
C29' C24' C11' 119.7(4) . . ?
C25' C24' C11' 119.3(4) . . ?
C26' C25' C24' 117.8(5) . . ?
C26' C25' C30' 120.5(5) . . ?
C24' C25' C30' 121.7(5) . . ?
C27' C26' C25' 121.7(5) . . ?
C27' C26' H26A 119.2 . . ?
C25' C26' H26A 119.2 . . ?
C28' C27' C26' 119.8(5) . . ?
C28' C27' H27A 120.1 . . ?
C26' C27' H27A 120.1 . . ?
C27' C28' C29' 120.9(5) . . ?
C27' C28' H28A 119.5 . . ?
C29' C28' H28A 119.5 . . ?
C28' C29' C24' 118.7(5) . . ?
C28' C29' C33' 118.9(5) . . ?
C24' C29' C33' 122.3(5) . . ?
C31' C30' C25' 111.3(4) . . ?
C31' C30' C32' 110.8(5) . . ?
C25' C30' C32' 111.7(5) . . ?
C31' C30' H30A 107.6 . . ?
C25' C30' H30A 107.6 . . ?
C32' C30' H30A 107.6 . . ?
C30' C31' H31E 109.5 . . ?
C30' C31' H31F 109.5 . . ?
H31E C31' H31F 109.5 . . ?
C30' C31' H31D 109.5 . . ?
H31E C31' H31D 109.5 . . ?
H31F C31' H31D 109.5 . . ?
C30' C32' H32E 109.5 . . ?
C30' C32' H32F 109.5 . . ?
H32E C32' H32F 109.5 . . ?
C30' C32' H32D 109.5 . . ?
H32E C32' H32D 109.5 . . ?
H32F C32' H32D 109.5 . . ?
C29' C33' C34' 112.7(5) . . ?
C29' C33' C35' 112.0(5) . . ?
C34' C33' C35' 110.0(5) . . ?
C29' C33' H33A 107.3 . . ?
C34' C33' H33A 107.3 . . ?
C35' C33' H33A 107.3 . . ?
C33' C34' H34E 109.5 . . ?
C33' C34' H34F 109.5 . . ?
H34E C34' H34F 109.5 . . ?
C33' C34' H34D 109.5 . . ?
H34E C34' H34D 109.5 . . ?
H34F C34' H34D 109.5 . . ?
C33' C35' H35E 109.5 . . ?
C33' C35' H35F 109.5 . . ?
H35E C35' H35F 109.5 . . ?
C33' C35' H35D 109.5 . . ?
H35E C35' H35D 109.5 . . ?
H35F C35' H35D 109.5 . . ?
C41' C36' N1' 118.2(4) . . ?
C41' C36' C37' 123.9(5) . . ?
N1' C36' C37' 117.9(4) . . ?
C38' C37' C36' 117.1(4) . . ?
C38' C37' C42' 121.8(4) . . ?
C36' C37' C42' 121.1(4) . . ?
C39' C38' C37' 120.0(5) . . ?
C39' C38' H38A 120.0 . . ?
C37' C38' H38A 120.0 . . ?
C40' C39' C38' 121.1(5) . . ?
C40' C39' H39A 119.4 . . ?
C38' C39' H39A 119.4 . . ?
C41' C40' C39' 121.1(5) . . ?
C41' C40' H40A 119.4 . . ?
C39' C40' H40A 119.4 . . ?
C40' C41' C36' 116.8(5) . . ?
C40' C41' C54' 124.7(4) . . ?
C36' C41' C54' 118.5(4) . . ?
C43' C42' C47' 120.7(5) . . ?
C43' C42' C37' 119.7(4) . . ?
C47' C42' C37' 119.5(4) . . ?
C44' C43' C42' 118.4(5) . . ?
C44' C43' C48' 121.3(4) . . ?
C42' C43' C48' 120.4(4) . . ?
C45' C44' C43' 121.1(5) . . ?
C45' C44' H44A 119.5 . . ?
C43' C44' H44A 119.5 . . ?
C46' C45' C44' 120.4(5) . . ?
C46' C45' H45A 119.8 . . ?
C44' C45' H45A 119.8 . . ?
C45' C46' C47' 120.9(5) . . ?
C45' C46' H46A 119.6 . . ?
C47' C46' H46A 119.6 . . ?
C46' C47' C42' 118.5(5) . . ?
C46' C47' C51' 120.0(5) . . ?
C42' C47' C51' 121.5(4) . . ?
C49' C48' C43' 111.8(5) . . ?
C49' C48' C50' 109.9(4) . . ?
C43' C48' C50' 112.2(4) . . ?
C49' C48' H48A 107.6 . . ?
C43' C48' H48A 107.6 . . ?
C50' C48' H48A 107.6 . . ?
C48' C49' H49D 109.5 . . ?
C48' C49' H49E 109.5 . . ?
H49D C49' H49E 109.5 . . ?
C48' C49' H49F 109.5 . . ?
H49D C49' H49F 109.5 . . ?
H49E C49' H49F 109.5 . . ?
C48' C50' H50F 109.5 . . ?
C48' C50' H50D 109.5 . . ?
H50F C50' H50D 109.5 . . ?
C48' C50' H50E 109.5 . . ?
H50F C50' H50E 109.5 . . ?
H50D C50' H50E 109.5 . . ?
C53' C51' C52' 110.4(6) . . ?
C53' C51' C47' 112.6(5) . . ?
C52' C51' C47' 110.5(5) . . ?
C53' C51' H51A 107.7 . . ?
C52' C51' H51A 107.7 . . ?
C47' C51' H51A 107.7 . . ?
C51' C52' H52D 109.5 . . ?
C51' C52' H52E 109.5 . . ?
H52D C52' H52E 109.5 . . ?
C51' C52' H52F 109.5 . . ?
H52D C52' H52F 109.5 . . ?
H52E C52' H52F 109.5 . . ?
C51' C53' H53F 109.5 . . ?
C51' C53' H53E 109.5 . . ?
H53F C53' H53E 109.5 . . ?
C51' C53' H53D 109.5 . . ?
H53F C53' H53D 109.5 . . ?
H53E C53' H53D 109.5 . . ?
C55' C54' C59' 121.5(5) . . ?
C55' C54' C41' 119.8(4) . . ?
C59' C54' C41' 118.6(4) . . ?
C56' C55' C54' 117.9(5) . . ?
C56' C55' C60' 120.6(4) . . ?
C54' C55' C60' 121.5(5) . . ?
C57' C56' C55' 121.1(5) . . ?
C57' C56' H56A 119.5 . . ?
C55' C56' H56A 119.5 . . ?
C58' C57' C56' 120.6(6) . . ?
C58' C57' H57A 119.7 . . ?
C56' C57' H57A 119.7 . . ?
C57' C58' C59' 120.7(5) . . ?
C57' C58' H58A 119.6 . . ?
C59' C58' H58A 119.6 . . ?
C58' C59' C54' 118.1(5) . . ?
C58' C59' C63' 120.7(5) . . ?
C54' C59' C63' 121.2(5) . . ?
C62' C60' C61' 109.4(4) . . ?
C62' C60' C55' 114.0(5) . . ?
C61' C60' C55' 109.5(4) . . ?
C62' C60' H60A 107.9 . . ?
C61' C60' H60A 107.9 . . ?
C55' C60' H60A 107.9 . . ?
C60' C61' H61D 109.5 . . ?
C60' C61' H61F 109.5 . . ?
H61D C61' H61F 109.5 . . ?
C60' C61' H61E 109.5 . . ?
H61D C61' H61E 109.5 . . ?
H61F C61' H61E 109.5 . . ?
C60' C62' H62E 109.5 . . ?
C60' C62' H62F 109.5 . . ?
H62E C62' H62F 109.5 . . ?
C60' C62' H62D 109.5 . . ?
H62E C62' H62D 109.5 . . ?
H62F C62' H62D 109.5 . . ?
C59' C63' C65' 114.9(5) . . ?
C59' C63' C64' 110.5(4) . . ?
C65' C63' C64' 109.7(4) . . ?
C59' C63' H63A 107.1 . . ?
C65' C63' H63A 107.1 . . ?
C64' C63' H63A 107.1 . . ?
C63' C64' H64E 109.5 . . ?
C63' C64' H64F 109.5 . . ?
H64E C64' H64F 109.5 . . ?
C63' C64' H64D 109.5 . . ?
H64E C64' H64D 109.5 . . ?
H64F C64' H64D 109.5 . . ?
C63' C65' H65E 109.5 . . ?
C63' C65' H65F 109.5 . . ?
H65E C65' H65F 109.5 . . ?
C63' C65' H65D 109.5 . . ?
H65E C65' H65D 109.5 . . ?
H65F C65' H65D 109.5 . . ?
Si1' C66' H66E 109.5 . . ?
Si1' C66' H66F 109.5 . . ?
H66E C66' H66F 109.5 . . ?
Si1' C66' H66D 109.5 . . ?
H66E C66' H66D 109.5 . . ?
H66F C66' H66D 109.5 . . ?

loop_
_geom_bond_atom_site_label_1
_geom_bond_atom_site_label_2
_geom_bond_distance
_geom_bond_site_symmetry_2
_geom_bond_publ_flag
Mn1 C4 1.821(6) . ?
Mn1 C3 1.847(6) . ?
Mn1 C5 1.853(6) . ?
Mn1 C2 1.875(5) . ?
Mn1 C1 1.900(5) . ?
Mn1 Si1 2.3458(17) . ?
Cl1 Si1 2.0903(19) . ?
Cl2 Si1 2.105(2) . ?
Si1 C66 1.860(5) . ?
O1 C3 1.134(6) . ?
O2 C4 1.160(6) . ?
O3 C5 1.138(6) . ?
N1 C1 1.165(6) . ?
N1 C6 1.404(6) . ?
N2 C2 1.169(6) . ?
N2 C36 1.390(6) . ?
C6 C7 1.397(6) . ?
C6 C11 1.404(6) . ?
C7 C8 1.400(6) . ?
C7 C12 1.502(6) . ?
C8 C9 1.387(6) . ?
C8 H8 0.9500 . ?
C9 C10 1.381(7) . ?
C9 H9 0.9500 . ?
C10 C11 1.394(7) . ?
C10 H10 0.9500 . ?
C11 C24 1.494(7) . ?
C12 C13 1.396(6) . ?
C12 C17 1.409(6) . ?
C13 C14 1.395(7) . ?
C13 C18 1.512(6) . ?
C14 C15 1.379(7) . ?
C14 H14 0.9500 . ?
C15 C16 1.380(6) . ?
C15 H15 0.9500 . ?
C16 C17 1.395(7) . ?
C16 H16 0.9500 . ?
C17 C21 1.525(6) . ?
C18 C20 1.518(7) . ?
C18 C19 1.527(7) . ?
C18 H18 1.0000 . ?
C19 H19A 0.9800 . ?
C19 H19C 0.9800 . ?
C19 H19B 0.9800 . ?
C20 H20B 0.9800 . ?
C20 H20C 0.9800 . ?
C20 H20A 0.9800 . ?
C21 C22 1.520(7) . ?
C21 C23 1.523(7) . ?
C21 H21 1.0000 . ?
C22 H22A 0.9800 . ?
C22 H22C 0.9800 . ?
C22 H22B 0.9800 . ?
C23 H23B 0.9800 . ?
C23 H23C 0.9800 . ?
C23 H23A 0.9800 . ?
C24 C25 1.396(7) . ?
C24 C29 1.411(7) . ?
C25 C26 1.394(7) . ?
C25 C30 1.522(7) . ?
C26 C27 1.376(8) . ?
C26 H26 0.9500 . ?
C27 C28 1.368(8) . ?
C27 H27 0.9500 . ?
C28 C29 1.391(7) . ?
C28 H28 0.9500 . ?
C29 C33 1.525(7) . ?
C30 C31 1.512(7) . ?
C30 C32 1.539(8) . ?
C30 H30 1.0000 . ?
C31 H31A 0.9800 . ?
C31 H31C 0.9800 . ?
C31 H31B 0.9800 . ?
C32 H32A 0.9800 . ?
C32 H32B 0.9800 . ?
C32 H32C 0.9800 . ?
C33 C34 1.511(7) . ?
C33 C35 1.531(7) . ?
C33 H33 1.0000 . ?
C34 H34A 0.9800 . ?
C34 H34B 0.9800 . ?
C34 H34C 0.9800 . ?
C35 H35C 0.9800 . ?
C35 H35B 0.9800 . ?
C35 H35A 0.9800 . ?
C36 C37 1.409(6) . ?
C36 C41 1.413(7) . ?
C37 C38 1.380(7) . ?
C37 C42 1.506(7) . ?
C38 C39 1.379(7) . ?
C38 H38 0.9500 . ?
C39 C40 1.404(7) . ?
C39 H39 0.9500 . ?
C40 C41 1.388(7) . ?
C40 H40 0.9500 . ?
C41 C54 1.501(6) . ?
C42 C47 1.399(7) . ?
C42 C43 1.407(7) . ?
C43 C44 1.386(7) . ?
C43 C48 1.515(7) . ?
C44 C45 1.389(8) . ?
C44 H44 0.9500 . ?
C45 C46 1.367(7) . ?
C45 H45 0.9500 . ?
C46 C47 1.404(7) . ?
C46 H46 0.9500 . ?
C47 C51 1.513(7) . ?
C48 C50 1.524(7) . ?
C48 C49 1.531(7) . ?
C48 H48 1.0000 . ?
C49 H49A 0.9800 . ?
C49 H49C 0.9800 . ?
C49 H49B 0.9800 . ?
C50 H50A 0.9800 . ?
C50 H50C 0.9800 . ?
C50 H50B 0.9800 . ?
C51 C53 1.518(7) . ?
C51 C52 1.541(7) . ?
C51 H51 1.0000 . ?
C52 H52B 0.9800 . ?
C52 H52C 0.9800 . ?
C52 H52A 0.9800 . ?
C53 H53A 0.9800 . ?
C53 H53C 0.9800 . ?
C53 H53B 0.9800 . ?
C54 C59 1.403(6) . ?
C54 C55 1.407(7) . ?
C55 C56 1.397(7) . ?
C55 C60 1.523(7) . ?
C56 C57 1.367(7) . ?
C56 H56 0.9500 . ?
C57 C58 1.371(7) . ?
C57 H57 0.9500 . ?
C58 C59 1.397(7) . ?
C58 H58 0.9500 . ?
C59 C63 1.511(7) . ?
C60 C62 1.502(8) . ?
C60 C61 1.513(8) . ?
C60 H60 1.0000 . ?
C61 H61C 0.9800 . ?
C61 H61B 0.9800 . ?
C61 H61A 0.9800 . ?
C62 H62A 0.9800 . ?
C62 H62B 0.9800 . ?
C62 H62C 0.9800 . ?
C63 C65 1.521(7) . ?
C63 C64 1.530(7) . ?
C63 H63 1.0000 . ?
C64 H64C 0.9800 . ?
C64 H64B 0.9800 . ?
C64 H64A 0.9800 . ?
C65 H65A 0.9800 . ?
C65 H65B 0.9800 . ?
C65 H65C 0.9800 . ?
C66 H66A 0.9800 . ?
C66 H66C 0.9800 . ?
C66 H66B 0.9800 . ?
Mn1' C3' 1.818(6) . ?
Mn1' C4' 1.822(5) . ?
Mn1' C5' 1.837(6) . ?
Mn1' C1' 1.883(6) . ?
Mn1' C2' 1.893(5) . ?
Mn1' Si1' 2.3421(17) . ?
Cl1' Si1' 2.098(2) . ?
Cl2' Si1' 2.092(2) . ?
Si1' C66' 1.853(5) . ?
O1' C3' 1.158(6) . ?
O2' C4' 1.162(6) . ?
O3' C5' 1.145(6) . ?
N1' C1' 1.177(6) . ?
N1' C36' 1.399(6) . ?
N2' C2' 1.167(6) . ?
N2' C6' 1.408(6) . ?
C6' C7' 1.402(6) . ?
C6' C11' 1.407(7) . ?
C7' C8' 1.385(6) . ?
C7' C12' 1.496(7) . ?
C8' C9' 1.384(7) . ?
C8' H8' 0.9500 . ?
C9' C10' 1.377(7) . ?
C9' H9' 0.9500 . ?
C10' C11' 1.381(7) . ?
C10' H10A 0.9500 . ?
C11' C24' 1.498(7) . ?
C12' C13' 1.401(6) . ?
C12' C17' 1.405(6) . ?
C13' C14' 1.396(7) . ?
C13' C21' 1.523(6) . ?
C14' C15' 1.380(6) . ?
C14' H14A 0.9500 . ?
C15' C16' 1.376(7) . ?
C15' H15A 0.9500 . ?
C16' C17' 1.394(7) . ?
C16' H16A 0.9500 . ?
C17' C18' 1.515(7) . ?
C18' C19' 1.526(7) . ?
C18' C20' 1.535(6) . ?
C18' H18A 1.0000 . ?
C19' H19E 0.9800 . ?
C19' H19F 0.9800 . ?
C19' H19D 0.9800 . ?
C20' H20F 0.9800 . ?
C20' H20E 0.9800 . ?
C20' H20D 0.9800 . ?
C21' C23' 1.528(7) . ?
C21' C22' 1.534(6) . ?
C21' H21A 1.0000 . ?
C22' H22E 0.9800 . ?
C22' H22F 0.9800 . ?
C22' H22D 0.9800 . ?
C23' H23D 0.9800 . ?
C23' H23F 0.9800 . ?
C23' H23E 0.9800 . ?
C24' C29' 1.392(7) . ?
C24' C25' 1.412(7) . ?
C25' C26' 1.386(7) . ?
C25' C30' 1.523(7) . ?
C26' C27' 1.378(8) . ?
C26' H26A 0.9500 . ?
C27' C28' 1.378(7) . ?
C27' H27A 0.9500 . ?
C28' C29' 1.391(7) . ?
C28' H28A 0.9500 . ?
C29' C33' 1.516(7) . ?
C30' C31' 1.508(8) . ?
C30' C32' 1.533(7) . ?
C30' H30A 1.0000 . ?
C31' H31E 0.9800 . ?
C31' H31F 0.9800 . ?
C31' H31D 0.9800 . ?
C32' H32E 0.9800 . ?
C32' H32F 0.9800 . ?
C32' H32D 0.9800 . ?
C33' C34' 1.523(8) . ?
C33' C35' 1.523(8) . ?
C33' H33A 1.0000 . ?
C34' H34E 0.9800 . ?
C34' H34F 0.9800 . ?
C34' H34D 0.9800 . ?
C35' H35E 0.9800 . ?
C35' H35F 0.9800 . ?
C35' H35D 0.9800 . ?
C36' C41' 1.396(6) . ?
C36' C37' 1.403(7) . ?
C37' C38' 1.392(7) . ?
C37' C42' 1.493(6) . ?
C38' C39' 1.391(7) . ?
C38' H38A 0.9500 . ?
C39' C40' 1.384(7) . ?
C39' H39A 0.9500 . ?
C40' C41' 1.381(7) . ?
C40' H40A 0.9500 . ?
C41' C54' 1.491(7) . ?
C42' C43' 1.406(6) . ?
C42' C47' 1.407(7) . ?
C43' C44' 1.383(7) . ?
C43' C48' 1.528(7) . ?
C44' C45' 1.381(7) . ?
C44' H44A 0.9500 . ?
C45' C46' 1.370(7) . ?
C45' H45A 0.9500 . ?
C46' C47' 1.389(7) . ?
C46' H46A 0.9500 . ?
C47' C51' 1.522(7) . ?
C48' C49' 1.518(7) . ?
C48' C50' 1.535(7) . ?
C48' H48A 1.0000 . ?
C49' H49D 0.9800 . ?
C49' H49E 0.9800 . ?
C49' H49F 0.9800 . ?
C50' H50F 0.9800 . ?
C50' H50D 0.9800 . ?
C50' H50E 0.9800 . ?
C51' C53' 1.507(7) . ?
C51' C52' 1.516(8) . ?
C51' H51A 1.0000 . ?
C52' H52D 0.9800 . ?
C52' H52E 0.9800 . ?
C52' H52F 0.9800 . ?
C53' H53F 0.9800 . ?
C53' H53E 0.9800 . ?
C53' H53D 0.9800 . ?
C54' C55' 1.396(6) . ?
C54' C59' 1.403(7) . ?
C55' C56' 1.390(7) . ?
C55' C60' 1.531(7) . ?
C56' C57' 1.375(7) . ?
C56' H56A 0.9500 . ?
C57' C58' 1.369(7) . ?
C57' H57A 0.9500 . ?
C58' C59' 1.395(7) . ?
C58' H58A 0.9500 . ?
C59' C63' 1.517(7) . ?
C60' C62' 1.518(7) . ?
C60' C61' 1.531(7) . ?
C60' H60A 1.0000 . ?
C61' H61D 0.9800 . ?
C61' H61F 0.9800 . ?
C61' H61E 0.9800 . ?
C62' H62E 0.9800 . ?
C62' H62F 0.9800 . ?
C62' H62D 0.9800 . ?
C63' C65' 1.530(7) . ?
C63' C64' 1.532(7) . ?
C63' H63A 1.0000 . ?
C64' H64E 0.9800 . ?
C64' H64F 0.9800 . ?
C64' H64D 0.9800 . ?
C65' H65E 0.9800 . ?
C65' H65F 0.9800 . ?
C65' H65D 0.9800 . ?
C66' H66E 0.9800 . ?
C66' H66F 0.9800 . ?
C66' H66D 0.9800 . ?
